data_7231435
loop_
_publ_author_name
'Dang, Xinxin'
'He, Yu'
'Liu, Yingtian'
'Chen, Xuehong'
'Li, Jun-Long'
'Zhou, Xian-Li'
'Jiang, Hezhong'
'Li, Jiahong'

_publ_section_title
;
 Rh(iii)-catalyzed synthesis of tetracyclic isoquinolinium salts via C--H
 activation and [4+2] annulation of 1-phenyl-3,4-dihydroisoquinolines and
 alkynes in ethanol
;
_journal_issue 52
_journal_name_full 'RSC Advances'
_journal_page_first 30050
_journal_paper_doi 10.1039/C8RA05443F
_journal_volume 8
_journal_year 2018
_chemical_formula_sum 'C34 H28 F3 N O5'
_chemical_formula_weight 587.57
_space_group_crystal_system triclinic
_space_group_IT_number 2
_space_group_name_Hall '-P 1'
_space_group_name_H-M_alt 'P -1'
_symmetry_space_group_name_Hall '-P 1'
_symmetry_space_group_name_H-M 'P -1'
_atom_sites_solution_hydrogens geom
_audit_creation_method SHELXL-2014/7
_audit_update_record
;
2018-03-12 deposited with the CCDC.
2018-08-06 downloaded from the CCDC.
;
_cell_angle_alpha 87.958(5)
_cell_angle_beta 74.654(5)
_cell_angle_gamma 70.533(5)
_cell_formula_units_Z 2
_cell_length_a 10.8707(6)
_cell_length_b 12.3194(7)
_cell_length_c 13.1341(8)
_cell_measurement_reflns_used 3115
_cell_measurement_temperature 293(2)
_cell_measurement_theta_max 26.4330
_cell_measurement_theta_min 3.4900
_cell_volume 1596.57(17)
_computing_structure_refinement 'SHELXL-2014/7 (Sheldrick, 2014)'
_diffrn_ambient_temperature 293(2)
_diffrn_measured_fraction_theta_full 0.998
_diffrn_measured_fraction_theta_max 0.998
_diffrn_measurement_device_type 'Xcalibur, Eos'
_diffrn_radiation_type MoK\a
_diffrn_radiation_wavelength 0.71073
_diffrn_reflns_av_R_equivalents 0.0201
_diffrn_reflns_av_unetI/netI 0.0383
_diffrn_reflns_Laue_measured_fraction_full 0.998
_diffrn_reflns_Laue_measured_fraction_max 0.998
_diffrn_reflns_limit_h_max 12
_diffrn_reflns_limit_h_min -10
_diffrn_reflns_limit_k_max 14
_diffrn_reflns_limit_k_min -14
_diffrn_reflns_limit_l_max 15
_diffrn_reflns_limit_l_min -15
_diffrn_reflns_number 11669
_diffrn_reflns_point_group_measured_fraction_full 0.998
_diffrn_reflns_point_group_measured_fraction_max 0.998
_diffrn_reflns_theta_full 25.020
_diffrn_reflns_theta_max 25.020
_diffrn_reflns_theta_min 2.993
_diffrn_source 'Enhance (Mo) X-ray Source'
_exptl_absorpt_coefficient_mu 0.093
_exptl_absorpt_correction_T_max 1.00000
_exptl_absorpt_correction_T_min 0.93467
_exptl_absorpt_correction_type multi-scan
_exptl_absorpt_process_details SADABS
_exptl_crystal_colour WHITE
_exptl_crystal_density_diffrn 1.222
_exptl_crystal_description BLOCK
_exptl_crystal_F_000 612
_exptl_crystal_size_max 0.350
_exptl_crystal_size_mid 0.300
_exptl_crystal_size_min 0.250
_refine_diff_density_max 0.346
_refine_diff_density_min -0.302
_refine_diff_density_rms 0.041
_refine_ls_extinction_method none
_refine_ls_goodness_of_fit_ref 1.119
_refine_ls_hydrogen_treatment constr
_refine_ls_matrix_type full
_refine_ls_number_parameters 401
_refine_ls_number_reflns 5615
_refine_ls_number_restraints 0
_refine_ls_restrained_S_all 1.119
_refine_ls_R_factor_all 0.0952
_refine_ls_R_factor_gt 0.0619
_refine_ls_shift/su_max 0.002
_refine_ls_shift/su_mean 0.000
_refine_ls_structure_factor_coef Fsqd
_refine_ls_weighting_details 'w=1/[\s^2^(Fo^2^)+(0.1199P)^2^] where P=(Fo^2^+2Fc^2^)/3'
_refine_ls_weighting_scheme calc
_refine_ls_wR_factor_gt 0.1870
_refine_ls_wR_factor_ref 0.2164
_reflns_Friedel_coverage 0.000
_reflns_number_gt 3642
_reflns_number_total 5615
_reflns_threshold_expression 'I > 2\s(I)'
_cod_data_source_file c8ra05443f2.cif
_cod_data_source_block 171216_s1_dxx_sq
_cod_original_cell_volume 1596.56(17)
_cod_database_code 7231435
_shelx_shelxl_version_number 2014/7
_shelx_space_group_comment
;
The symmetry employed for this shelxl refinement is uniquely defined
by the following loop, which should always be used as a source of
symmetry information in preference to the above space-group names.
They are only intended as comments.
;
_shelx_estimated_absorpt_t_min 0.968
_shelx_estimated_absorpt_t_max 0.977

loop_
_space_group_symop_operation_xyz
'x, y, z'
'-x, -y, -z'

loop_
_atom_site_label
_atom_site_type_symbol
_atom_site_fract_x
_atom_site_fract_y
_atom_site_fract_z
_atom_site_U_iso_or_equiv
_atom_site_adp_type
_atom_site_occupancy
_atom_site_site_symmetry_order
_atom_site_calc_flag
_atom_site_refinement_flags_posn
_atom_site_refinement_flags_adp
_atom_site_refinement_flags_occupancy
_atom_site_disorder_assembly
_atom_site_disorder_group
O1 O 0.5631(2) 0.48021(17) 0.26852(15) 0.0690(6) Uani 1 1 d . . . . .
O2 O 0.49873(18) 0.31489(16) 0.36649(14) 0.0584(5) Uani 1 1 d . . . . .
O3 O 0.8893(2) -0.13236(15) 0.75154(16) 0.0730(6) Uani 1 1 d . . . . .
N1 N 0.79535(19) 0.39006(16) 0.66731(16) 0.0435(5) Uani 1 1 d . . . . .
C1 C 0.6228(2) 0.4404(2) 0.34765(19) 0.0491(6) Uani 1 1 d . . . . .
C2 C 0.5857(2) 0.3511(2) 0.40199(19) 0.0451(6) Uani 1 1 d . . . . .
C3 C 0.6357(2) 0.3081(2) 0.48654(18) 0.0444(6) Uani 1 1 d . . . . .
H3 H 0.6099 0.2500 0.5235 0.053 Uiso 1 1 calc R U . . .
C4 C 0.7251(2) 0.35155(19) 0.51718(18) 0.0420(6) Uani 1 1 d . . . . .
C5 C 0.7750(2) 0.31181(19) 0.60990(19) 0.0412(6) Uani 1 1 d . . . . .
C6 C 0.8030(3) 0.4991(2) 0.6203(2) 0.0522(7) Uani 1 1 d . . . . .
H6A H 0.7144 0.5583 0.6423 0.063 Uiso 1 1 calc R U . . .
H6B H 0.8655 0.5238 0.6465 0.063 Uiso 1 1 calc R U . . .
C7 C 0.8481(3) 0.4870(2) 0.5043(2) 0.0569(7) Uani 1 1 d . . . . .
H7A H 0.9411 0.4355 0.4816 0.068 Uiso 1 1 calc R U . . .
H7B H 0.8443 0.5616 0.4761 0.068 Uiso 1 1 calc R U . . .
C8 C 0.7603(2) 0.4406(2) 0.46347(19) 0.0457(6) Uani 1 1 d . . . . .
C9 C 0.7103(3) 0.4832(2) 0.3775(2) 0.0512(6) Uani 1 1 d . . . . .
H9 H 0.7365 0.5409 0.3400 0.061 Uiso 1 1 calc R U . . .
C10 C 0.6049(5) 0.5644(4) 0.2058(3) 0.1267(18) Uani 1 1 d . . . . .
H10A H 0.5594 0.5828 0.1508 0.190 Uiso 1 1 calc R U . . .
H10B H 0.7010 0.5347 0.1748 0.190 Uiso 1 1 calc R U . . .
H10C H 0.5827 0.6328 0.2494 0.190 Uiso 1 1 calc R U . . .
C11 C 0.4537(3) 0.2287(3) 0.4226(3) 0.0798(10) Uani 1 1 d . . . . .
H11A H 0.3899 0.2129 0.3921 0.120 Uiso 1 1 calc R U . . .
H11B H 0.4110 0.2551 0.4953 0.120 Uiso 1 1 calc R U . . .
H11C H 0.5298 0.1595 0.4183 0.120 Uiso 1 1 calc R U . . .
C12 C 0.8015(2) 0.19774(19) 0.64400(19) 0.0424(6) Uani 1 1 d . . . . .
C13 C 0.8159(2) 0.1047(2) 0.57802(19) 0.0473(6) Uani 1 1 d . . . . .
H13 H 0.8043 0.1185 0.5105 0.057 Uiso 1 1 calc R U . . .
C14 C 0.8465(3) -0.0055(2) 0.6102(2) 0.0523(7) Uani 1 1 d . . . . .
H14 H 0.8570 -0.0661 0.5647 0.063 Uiso 1 1 calc R U . . .
C15 C 0.8618(3) -0.0264(2) 0.7122(2) 0.0527(7) Uani 1 1 d . . . . .
C16 C 0.8507(3) 0.0616(2) 0.7786(2) 0.0525(7) Uani 1 1 d . . . . .
H16 H 0.8608 0.0464 0.8464 0.063 Uiso 1 1 calc R U . . .
C17 C 0.8244(2) 0.1746(2) 0.74533(19) 0.0445(6) Uani 1 1 d . . . . .
C18 C 0.8220(2) 0.2665(2) 0.81015(19) 0.0462(6) Uani 1 1 d . . . . .
C19 C 0.8110(2) 0.37115(19) 0.76919(19) 0.0436(6) Uani 1 1 d . . . . .
C20 C 0.9126(4) -0.2281(3) 0.6838(3) 0.0897(11) Uani 1 1 d . . . . .
H20A H 0.9883 -0.2341 0.6240 0.135 Uiso 1 1 calc R U . . .
H20B H 0.8335 -0.2179 0.6599 0.135 Uiso 1 1 calc R U . . .
H20C H 0.9316 -0.2973 0.7216 0.135 Uiso 1 1 calc R U . . .
C21 C 0.8314(3) 0.2462(2) 0.9210(2) 0.0496(6) Uani 1 1 d . . . . .
C22 C 0.9528(3) 0.2034(3) 0.9443(2) 0.0751(9) Uani 1 1 d . . . . .
H22 H 1.0323 0.1898 0.8904 0.090 Uiso 1 1 calc R U . . .
C23 C 0.9604(4) 0.1799(3) 1.0456(3) 0.0898(11) Uani 1 1 d . . . . .
H23 H 1.0444 0.1507 1.0599 0.108 Uiso 1 1 calc R U . . .
C24 C 0.8461(5) 0.1990(3) 1.1245(3) 0.0949(12) Uani 1 1 d . . . . .
H24 H 0.8508 0.1819 1.1932 0.114 Uiso 1 1 calc R U . . .
C25 C 0.7237(5) 0.2436(4) 1.1031(3) 0.1100(13) Uani 1 1 d . . . . .
H25 H 0.6444 0.2574 1.1573 0.132 Uiso 1 1 calc R U . . .
C26 C 0.7172(4) 0.2682(3) 1.0012(3) 0.0857(10) Uani 1 1 d . . . . .
H26 H 0.6333 0.3003 0.9873 0.103 Uiso 1 1 calc R U . . .
C27 C 0.8085(3) 0.4714(2) 0.8306(2) 0.0486(6) Uani 1 1 d . . . . .
C28 C 0.9225(3) 0.4785(2) 0.8505(2) 0.0618(8) Uani 1 1 d . . . . .
H28 H 1.0050 0.4200 0.8245 0.074 Uiso 1 1 calc R U . . .
C29 C 0.9161(4) 0.5730(3) 0.9095(3) 0.0763(9) Uani 1 1 d . . . . .
H29 H 0.9941 0.5779 0.9227 0.092 Uiso 1 1 calc R U . . .
C30 C 0.7949(4) 0.6581(3) 0.9479(3) 0.0796(9) Uani 1 1 d . . . . .
H30 H 0.7900 0.7205 0.9885 0.095 Uiso 1 1 calc R U . . .
C31 C 0.6810(4) 0.6524(3) 0.9270(3) 0.0815(10) Uani 1 1 d . . . . .
H31 H 0.5990 0.7117 0.9522 0.098 Uiso 1 1 calc R U . . .
C32 C 0.6867(3) 0.5592(2) 0.8689(2) 0.0679(8) Uani 1 1 d . . . . .
H32 H 0.6085 0.5554 0.8554 0.081 Uiso 1 1 calc R U . . .
O4 O 0.1093(3) 0.2409(2) 0.5617(2) 0.1051(8) Uani 1 1 d . . . . .
O5 O 0.1845(4) 0.2892(3) 0.6879(2) 0.1265(11) Uani 1 1 d . . . . .
C33 C 0.1691(3) 0.2236(3) 0.6309(3) 0.0731(9) Uani 1 1 d . . . . .
C34 C 0.2356(5) 0.0981(4) 0.6451(4) 0.0975(12) Uani 1 1 d . . . . .
F1 F 0.1579(4) 0.0329(2) 0.6400(3) 0.1138(11) Uani 0.745(4) 1 d . . P A 1
F2 F 0.2558(6) 0.0698(4) 0.7399(4) 0.1574(17) Uani 0.745(4) 1 d . . P A 1
F3 F 0.3431(4) 0.0531(3) 0.5677(6) 0.174(3) Uani 0.745(4) 1 d . . P A 1
F1A F 0.3029(17) 0.0279(11) 0.5627(12) 0.1138(11) Uani 0.255(4) 1 d . . P A 2
F2A F 0.208(2) 0.0568(14) 0.7134(15) 0.1574(17) Uani 0.255(4) 1 d . . P A 2
F3A F 0.3809(11) 0.0974(9) 0.6426(14) 0.174(3) Uani 0.255(4) 1 d . . P A 2

loop_
_atom_site_aniso_label
_atom_site_aniso_U_11
_atom_site_aniso_U_22
_atom_site_aniso_U_33
_atom_site_aniso_U_23
_atom_site_aniso_U_13
_atom_site_aniso_U_12
O1 0.0825(13) 0.0839(14) 0.0596(12) 0.0280(11) -0.0425(11) -0.0366(11)
O2 0.0598(11) 0.0653(12) 0.0634(12) 0.0073(9) -0.0304(10) -0.0277(9)
O3 0.1221(17) 0.0404(11) 0.0649(13) 0.0132(10) -0.0435(12) -0.0248(10)
N1 0.0453(11) 0.0384(11) 0.0524(13) 0.0071(9) -0.0230(10) -0.0143(8)
C1 0.0498(14) 0.0568(16) 0.0423(14) 0.0089(12) -0.0208(12) -0.0138(12)
C2 0.0404(13) 0.0512(15) 0.0446(14) 0.0002(12) -0.0145(11) -0.0140(11)
C3 0.0492(14) 0.0427(14) 0.0424(14) 0.0057(11) -0.0135(11) -0.0165(11)
C4 0.0419(13) 0.0417(13) 0.0433(14) 0.0074(11) -0.0153(11) -0.0125(10)
C5 0.0420(13) 0.0414(13) 0.0448(14) 0.0084(11) -0.0158(11) -0.0171(10)
C6 0.0648(16) 0.0424(14) 0.0615(17) 0.0144(12) -0.0315(14) -0.0233(12)
C7 0.0637(17) 0.0606(17) 0.0640(19) 0.0205(14) -0.0294(14) -0.0358(14)
C8 0.0429(13) 0.0476(14) 0.0468(15) 0.0091(12) -0.0147(11) -0.0141(11)
C9 0.0544(15) 0.0554(16) 0.0483(15) 0.0175(12) -0.0171(12) -0.0231(12)
C10 0.168(4) 0.167(4) 0.107(3) 0.094(3) -0.092(3) -0.102(4)
C11 0.086(2) 0.070(2) 0.114(3) 0.0252(19) -0.056(2) -0.0446(17)
C12 0.0436(13) 0.0391(13) 0.0465(14) 0.0052(11) -0.0160(11) -0.0139(10)
C13 0.0599(15) 0.0451(15) 0.0429(15) 0.0077(12) -0.0220(12) -0.0194(12)
C14 0.0676(17) 0.0402(14) 0.0523(16) 0.0028(12) -0.0218(13) -0.0176(12)
C15 0.0686(17) 0.0380(14) 0.0560(17) 0.0109(12) -0.0258(14) -0.0175(12)
C16 0.0728(17) 0.0426(15) 0.0497(15) 0.0101(12) -0.0303(13) -0.0193(12)
C17 0.0505(14) 0.0413(14) 0.0444(14) 0.0062(11) -0.0192(11) -0.0144(10)
C18 0.0491(14) 0.0443(14) 0.0459(15) 0.0032(12) -0.0185(11) -0.0119(11)
C19 0.0446(13) 0.0393(14) 0.0485(15) 0.0011(11) -0.0198(11) -0.0105(10)
C20 0.150(3) 0.0396(17) 0.082(2) 0.0082(16) -0.044(2) -0.0263(18)
C21 0.0647(17) 0.0437(14) 0.0474(16) 0.0053(12) -0.0246(14) -0.0201(12)
C22 0.074(2) 0.094(2) 0.065(2) 0.0238(17) -0.0331(17) -0.0277(17)
C23 0.110(3) 0.110(3) 0.075(3) 0.034(2) -0.056(2) -0.048(2)
C24 0.156(4) 0.092(3) 0.063(2) 0.022(2) -0.059(3) -0.054(3)
C25 0.119(3) 0.147(4) 0.049(2) 0.005(2) -0.006(2) -0.040(3)
C26 0.077(2) 0.116(3) 0.054(2) 0.0060(19) -0.0197(18) -0.0176(19)
C27 0.0608(16) 0.0427(14) 0.0487(15) 0.0054(12) -0.0251(13) -0.0176(12)
C28 0.0724(18) 0.0495(16) 0.073(2) 0.0047(14) -0.0394(16) -0.0172(13)
C29 0.103(3) 0.067(2) 0.086(2) 0.0122(18) -0.055(2) -0.043(2)
C30 0.118(3) 0.057(2) 0.071(2) -0.0054(16) -0.024(2) -0.038(2)
C31 0.085(2) 0.056(2) 0.092(3) -0.0166(17) -0.0033(19) -0.0220(16)
C32 0.0634(18) 0.0531(18) 0.084(2) -0.0104(16) -0.0157(16) -0.0180(14)
O4 0.0923(18) 0.0923(18) 0.125(2) 0.0297(16) -0.0386(17) -0.0191(14)
O5 0.178(3) 0.090(2) 0.112(2) -0.0210(17) 0.000(2) -0.074(2)
C33 0.073(2) 0.055(2) 0.083(2) 0.0024(18) -0.0029(18) -0.0247(16)
C34 0.109(3) 0.085(3) 0.083(3) 0.003(2) -0.033(2) -0.007(2)
F1 0.162(3) 0.0735(18) 0.128(3) 0.0133(17) -0.043(2) -0.0653(19)
F2 0.237(5) 0.137(3) 0.152(3) 0.054(3) -0.147(3) -0.064(3)
F3 0.098(3) 0.056(3) 0.301(7) 0.004(3) 0.042(4) -0.0153(18)
F1A 0.162(3) 0.0735(18) 0.128(3) 0.0133(17) -0.043(2) -0.0653(19)
F2A 0.237(5) 0.137(3) 0.152(3) 0.054(3) -0.147(3) -0.064(3)
F3A 0.098(3) 0.056(3) 0.301(7) 0.004(3) 0.042(4) -0.0153(18)

loop_
_atom_type_symbol
_atom_type_description
_atom_type_scat_dispersion_real
_atom_type_scat_dispersion_imag
_atom_type_scat_source
C C 0.0033 0.0016 'International Tables Vol C Tables 4.2.6.8 and 6.1.1.4'
H H 0.0000 0.0000 'International Tables Vol C Tables 4.2.6.8 and 6.1.1.4'
F F 0.0171 0.0103 'International Tables Vol C Tables 4.2.6.8 and 6.1.1.4'
N N 0.0061 0.0033 'International Tables Vol C Tables 4.2.6.8 and 6.1.1.4'
O O 0.0106 0.0060 'International Tables Vol C Tables 4.2.6.8 and 6.1.1.4'

loop_
_geom_angle_atom_site_label_1
_geom_angle_atom_site_label_2
_geom_angle_atom_site_label_3
_geom_angle
C1 O1 C10 117.2(2)
C2 O2 C11 117.32(19)
C15 O3 C20 118.4(2)
C5 N1 C19 122.43(19)
C5 N1 C6 119.04(19)
C19 N1 C6 118.52(18)
O1 C1 C9 124.8(2)
O1 C1 C2 115.0(2)
C9 C1 C2 120.2(2)
O2 C2 C3 124.7(2)
O2 C2 C1 115.6(2)
C3 C2 C1 119.7(2)
C2 C3 C4 120.4(2)
C2 C3 H3 119.8
C4 C3 H3 119.8
C8 C4 C3 119.5(2)
C8 C4 C5 118.51(19)
C3 C4 C5 121.8(2)
N1 C5 C12 118.08(19)
N1 C5 C4 117.42(19)
C12 C5 C4 124.5(2)
C7 C6 N1 112.0(2)
C7 C6 H6A 109.2
N1 C6 H6A 109.2
C7 C6 H6B 109.2
N1 C6 H6B 109.2
H6A C6 H6B 107.9
C6 C7 C8 109.9(2)
C6 C7 H7A 109.7
C8 C7 H7A 109.7
C6 C7 H7B 109.7
C8 C7 H7B 109.7
H7A C7 H7B 108.2
C4 C8 C9 119.9(2)
C4 C8 C7 116.6(2)
C9 C8 C7 123.5(2)
C1 C9 C8 120.4(2)
C1 C9 H9 119.8
C8 C9 H9 119.8
O1 C10 H10A 109.5
O1 C10 H10B 109.5
H10A C10 H10B 109.5
O1 C10 H10C 109.5
H10A C10 H10C 109.5
H10B C10 H10C 109.5
O2 C11 H11A 109.5
O2 C11 H11B 109.5
H11A C11 H11B 109.5
O2 C11 H11C 109.5
H11A C11 H11C 109.5
H11B C11 H11C 109.5
C13 C12 C5 122.2(2)
C13 C12 C17 118.3(2)
C5 C12 C17 119.3(2)
C14 C13 C12 121.8(2)
C14 C13 H13 119.1
C12 C13 H13 119.1
C13 C14 C15 119.3(2)
C13 C14 H14 120.4
C15 C14 H14 120.4
O3 C15 C16 115.8(2)
O3 C15 C14 123.4(2)
C16 C15 C14 120.8(2)
C15 C16 C17 120.6(2)
C15 C16 H16 119.7
C17 C16 H16 119.7
C16 C17 C12 119.0(2)
C16 C17 C18 121.7(2)
C12 C17 C18 119.3(2)
C19 C18 C17 119.0(2)
C19 C18 C21 121.3(2)
C17 C18 C21 119.7(2)
C18 C19 N1 120.4(2)
C18 C19 C27 122.7(2)
N1 C19 C27 116.86(19)
O3 C20 H20A 109.5
O3 C20 H20B 109.5
H20A C20 H20B 109.5
O3 C20 H20C 109.5
H20A C20 H20C 109.5
H20B C20 H20C 109.5
C26 C21 C22 118.2(3)
C26 C21 C18 119.9(2)
C22 C21 C18 121.9(3)
C21 C22 C23 121.4(3)
C21 C22 H22 119.3
C23 C22 H22 119.3
C24 C23 C22 119.9(3)
C24 C23 H23 120.1
C22 C23 H23 120.1
C23 C24 C25 119.6(3)
C23 C24 H24 120.2
C25 C24 H24 120.2
C24 C25 C26 120.0(4)
C24 C25 H25 120.0
C26 C25 H25 120.0
C21 C26 C25 120.8(3)
C21 C26 H26 119.6
C25 C26 H26 119.6
C28 C27 C32 119.2(3)
C28 C27 C19 121.9(2)
C32 C27 C19 118.9(2)
C27 C28 C29 120.4(3)
C27 C28 H28 119.8
C29 C28 H28 119.8
C30 C29 C28 119.6(3)
C30 C29 H29 120.2
C28 C29 H29 120.2
C29 C30 C31 120.4(3)
C29 C30 H30 119.8
C31 C30 H30 119.8
C30 C31 C32 120.2(3)
C30 C31 H31 119.9
C32 C31 H31 119.9
C31 C32 C27 120.1(3)
C31 C32 H32 119.9
C27 C32 H32 119.9
O5 C33 O4 131.2(4)
O5 C33 C34 115.2(4)
O4 C33 C34 113.6(3)
F2A C34 F1A 113.5(12)
F3 C34 F2 113.0(5)
F3 C34 F1 102.9(4)
F2 C34 F1 98.5(4)
F2A C34 C33 123.9(11)
F1A C34 C33 119.6(6)
F3 C34 C33 110.8(4)
F2 C34 C33 117.0(4)
F1 C34 C33 113.3(3)
F2A C34 F3A 103.9(11)
F1A C34 F3A 81.9(8)
C33 C34 F3A 99.9(5)

loop_
_geom_bond_atom_site_label_1
_geom_bond_atom_site_label_2
_geom_bond_distance
O1 C1 1.360(3)
O1 C10 1.420(4)
O2 C2 1.357(3)
O2 C11 1.418(3)
O3 C15 1.354(3)
O3 C20 1.416(3)
N1 C5 1.353(3)
N1 C19 1.395(3)
N1 C6 1.477(3)
C1 C9 1.373(3)
C1 C2 1.403(3)
C2 C3 1.376(3)
C3 C4 1.401(3)
C3 H3 0.9300
C4 C8 1.388(3)
C4 C5 1.465(3)
C5 C12 1.418(3)
C6 C7 1.469(4)
C6 H6A 0.9700
C6 H6B 0.9700
C7 C8 1.477(3)
C7 H7A 0.9700
C7 H7B 0.9700
C8 C9 1.393(3)
C9 H9 0.9300
C10 H10A 0.9600
C10 H10B 0.9600
C10 H10C 0.9600
C11 H11A 0.9600
C11 H11B 0.9600
C11 H11C 0.9600
C12 C13 1.403(3)
C12 C17 1.420(3)
C13 C14 1.366(3)
C13 H13 0.9300
C14 C15 1.398(3)
C14 H14 0.9300
C15 C16 1.370(3)
C16 C17 1.403(3)
C16 H16 0.9300
C17 C18 1.430(3)
C18 C19 1.359(3)
C18 C21 1.492(3)
C19 C27 1.487(3)
C20 H20A 0.9600
C20 H20B 0.9600
C20 H20C 0.9600
C21 C26 1.352(4)
C21 C22 1.361(4)
C22 C23 1.370(4)
C22 H22 0.9300
C23 C24 1.346(5)
C23 H23 0.9300
C24 C25 1.361(6)
C24 H24 0.9300
C25 C26 1.376(5)
C25 H25 0.9300
C26 H26 0.9300
C27 C28 1.363(3)
C27 C32 1.381(4)
C28 C29 1.394(4)
C28 H28 0.9300
C29 C30 1.361(5)
C29 H29 0.9300
C30 C31 1.361(5)
C30 H30 0.9300
C31 C32 1.377(4)
C31 H31 0.9300
C32 H32 0.9300
O4 C33 1.225(4)
O5 C33 1.200(4)
C33 C34 1.502(5)
C34 F2A 1.040(17)
C34 F1A 1.296(15)
C34 F3 1.299(6)
C34 F2 1.336(6)
C34 F1 1.358(5)
C34 F3A 1.568(13)

loop_
_geom_hbond_atom_site_label_D
_geom_hbond_atom_site_label_H
_geom_hbond_atom_site_label_A
_geom_hbond_distance_DH
_geom_hbond_distance_HA
_geom_hbond_distance_DA
_geom_hbond_angle_DHA
_geom_hbond_site_symmetry_A
C14 H14 F1A 0.93 2.64 3.188(12) 118.2 2_656
C14 H14 O4 0.93 2.63 3.563(4) 178.6 2_656
C11 H11C F1A 0.96 2.47 3.418(15) 169.1 2_656
C11 H11C F3 0.96 2.55 3.457(5) 158.0 2_656
C9 H9 O5 0.93 2.50 3.369(4) 156.6 2_666
C7 H7B O4 0.97 2.65 3.580(4) 160.7 2_666
C6 H6A O2 0.97 2.35 3.279(3) 159.4 2_666

loop_
_geom_torsion_atom_site_label_1
_geom_torsion_atom_site_label_2
_geom_torsion_atom_site_label_3
_geom_torsion_atom_site_label_4
_geom_torsion
C10 O1 C1 C9 6.4(5)
C10 O1 C1 C2 -175.3(3)
C11 O2 C2 C3 1.7(4)
C11 O2 C2 C1 -177.0(3)
O1 C1 C2 O2 1.7(3)
C9 C1 C2 O2 180.0(2)
O1 C1 C2 C3 -177.1(2)
C9 C1 C2 C3 1.2(4)
O2 C2 C3 C4 -179.9(2)
C1 C2 C3 C4 -1.2(4)
C2 C3 C4 C8 1.8(4)
C2 C3 C4 C5 176.9(2)
C19 N1 C5 C12 -14.8(3)
C6 N1 C5 C12 164.5(2)
C19 N1 C5 C4 164.4(2)
C6 N1 C5 C4 -16.3(3)
C8 C4 C5 N1 30.2(3)
C3 C4 C5 N1 -145.1(2)
C8 C4 C5 C12 -150.7(2)
C3 C4 C5 C12 34.1(4)
C5 N1 C6 C7 -26.0(3)
C19 N1 C6 C7 153.3(2)
N1 C6 C7 C8 54.4(3)
C3 C4 C8 C9 -2.2(4)
C5 C4 C8 C9 -177.6(2)
C3 C4 C8 C7 176.2(2)
C5 C4 C8 C7 0.9(3)
C6 C7 C8 C4 -42.3(3)
C6 C7 C8 C9 136.1(3)
O1 C1 C9 C8 176.4(2)
C2 C1 C9 C8 -1.7(4)
C4 C8 C9 C1 2.2(4)
C7 C8 C9 C1 -176.1(3)
N1 C5 C12 C13 -164.0(2)
C4 C5 C12 C13 16.8(4)
N1 C5 C12 C17 11.1(3)
C4 C5 C12 C17 -168.0(2)
C5 C12 C13 C14 177.5(2)
C17 C12 C13 C14 2.3(4)
C12 C13 C14 C15 1.0(4)
C20 O3 C15 C16 -175.0(3)
C20 O3 C15 C14 4.3(4)
C13 C14 C15 O3 178.6(2)
C13 C14 C15 C16 -2.1(4)
O3 C15 C16 C17 179.1(2)
C14 C15 C16 C17 -0.3(4)
C15 C16 C17 C12 3.6(4)
C15 C16 C17 C18 -175.4(2)
C13 C12 C17 C16 -4.6(4)
C5 C12 C17 C16 -179.9(2)
C13 C12 C17 C18 174.5(2)
C5 C12 C17 C18 -0.8(3)
C16 C17 C18 C19 172.7(2)
C12 C17 C18 C19 -6.3(4)
C16 C17 C18 C21 -7.4(4)
C12 C17 C18 C21 173.6(2)
C17 C18 C19 N1 3.2(4)
C21 C18 C19 N1 -176.7(2)
C17 C18 C19 C27 -179.7(2)
C21 C18 C19 C27 0.4(4)
C5 N1 C19 C18 7.7(4)
C6 N1 C19 C18 -171.6(2)
C5 N1 C19 C27 -169.6(2)
C6 N1 C19 C27 11.2(3)
C19 C18 C21 C26 87.9(3)
C17 C18 C21 C26 -92.0(3)
C19 C18 C21 C22 -93.5(3)
C17 C18 C21 C22 86.6(3)
C26 C21 C22 C23 1.8(5)
C18 C21 C22 C23 -176.8(3)
C21 C22 C23 C24 0.1(6)
C22 C23 C24 C25 -1.1(6)
C23 C24 C25 C26 0.4(6)
C22 C21 C26 C25 -2.5(5)
C18 C21 C26 C25 176.1(3)
C24 C25 C26 C21 1.5(6)
C18 C19 C27 C28 74.7(3)
N1 C19 C27 C28 -108.1(3)
C18 C19 C27 C32 -104.9(3)
N1 C19 C27 C32 72.2(3)
C32 C27 C28 C29 0.5(4)
C19 C27 C28 C29 -179.1(3)
C27 C28 C29 C30 0.4(5)
C28 C29 C30 C31 -1.3(5)
C29 C30 C31 C32 1.4(5)
C30 C31 C32 C27 -0.5(5)
C28 C27 C32 C31 -0.4(4)
C19 C27 C32 C31 179.2(3)
O5 C33 C34 F2A 65.5(12)
O4 C33 C34 F2A -115.2(11)
O5 C33 C34 F1A -135.1(8)
O4 C33 C34 F1A 44.2(9)
O5 C33 C34 F3 -105.4(5)
O4 C33 C34 F3 73.8(5)
O5 C33 C34 F2 26.0(6)
O4 C33 C34 F2 -154.7(5)
O5 C33 C34 F1 139.5(4)
O4 C33 C34 F1 -41.2(5)
O5 C33 C34 F3A -48.8(8)
O4 C33 C34 F3A 130.5(7)
